data_1534717
loop_
_publ_author_name
'Grigor'ev, M.S.'
'Fedoseev, A.M.'
'Budantseva, N.A.'
'Krot, N.N.'
'Yanovskii, A.I.'
'Struchkov, Yu.T.'

_publ_section_title
;
 Synthesis, crystal and molecular structure of complex neptunium(V)
 sulfates (Co(NH3)6)(NpO2(SO4)2)*2H2O and (Co(NH3)6)H8O3(NpO2(SO4)3)
;
_journal_name_full Radiokhimiya
_journal_page_first 54
_journal_page_last 60
_journal_volume 33
_journal_year 1991
_chemical_formula_sum 'Co Np O3 S2'
_chemical_name_systematic '(Co (N H3)6) (Np O2 (S O4)2) (H2 O)2'
_space_group_IT_number 62
_symmetry_space_group_name_Hall '-P 2ac 2n'
_symmetry_space_group_name_H-M 'P n m a'
_cell_angle_alpha 90
_cell_angle_beta 90
_cell_angle_gamma 90
_cell_formula_units_Z 4
_cell_length_a 17.48
_cell_length_b 7.143
_cell_length_c 12.515
_cell_volume 1562.618
_citation_journal_id_ASTM RADKAU
_cod_data_source_file Grigorev_RADKAU_1991_1241.cif
_cod_data_source_block Co1Np1O3S2
_cod_original_formula_sum 'Co1 Np1 O3 S2'
_cod_database_code 1534717

loop_
_symmetry_equiv_pos_as_xyz
x,y,z
-x+1/2,-y,z+1/2
x+1/2,-y+1/2,-z+1/2
-x,y+1/2,-z
-x,-y,-z
x-1/2,y,-z-1/2
-x-1/2,y-1/2,z-1/2
x,-y-1/2,z

loop_
_atom_site_label
_atom_site_type_symbol
_atom_site_fract_x
_atom_site_fract_y
_atom_site_fract_z
_atom_site_occupancy
_atom_site_U_iso_or_equiv
O2 O-2 0.5364 0.25 0.251 1 0.0
Co1 Co+3 0.3144 0.25 0.7235 1 0.0
O1 O-2 0.3612 0.25 0.4094 1 0.0
Np1 Np+5 0.44855 0.25 0.32796 1 0.0
O3 O-2 0.12 0.25 0.436 1 0.0
S2 S+6 0.3395 0.25 0.1279 1 0.0
S1 S+6 0.5591 0.25 0.5896 1 0.0
